data_2005903
loop_
_publ_author_name
'Jin, H.-Y.'
'Akiba, M.'
'Umakoshi, K.'
'Sasaki, Y.'
'Kabuto, K.'

_publ_contact_author
;
Dr Keisuke Umakoshi
Division of Chemistry
Graduate School of Science
Hokkaido University
Kita-ku
Sapporo 060
Japan
;
_publ_section_title
;Dichloro[<i>N</i>,<i>N</i>,<i>N</i>',<i>N</i>'-tetrakis(2-pyridylmethyl)ethylenediamine]samarium(III)
 Perchlorate
;
_journal_issue 1
_journal_name_full 'Acta Crystallographica Section C'
_journal_page_first 60
_journal_page_last 63
_journal_paper_doi 10.1107/S0108270196009924
_journal_volume 53
_journal_year 1997
_chemical_formula_iupac '[Sm Cl2 (C26 H28 N6)],Cl O4'
_chemical_formula_sum 'C26 H28 Cl3 N6 O4 Sm'
_chemical_formula_weight 745.27
_space_group_IT_number 14
_symmetry_cell_setting monoclinic
_symmetry_space_group_name_Hall '-P 2yab'
_symmetry_space_group_name_H-M 'P 1 21/a 1'
_audit_creation_method 'from TEXRAY.INF file'
_cell_angle_alpha 90
_cell_angle_beta 104.89(1)
_cell_angle_gamma 90
_cell_formula_units_Z 4
_cell_length_a 15.804(2)
_cell_length_b 15.112(2)
_cell_length_c 12.684(2)
_cell_measurement_reflns_used 25
_cell_measurement_temperature 296.0
_cell_measurement_theta_max 14.80
_cell_measurement_theta_min 12.54
_cell_volume 2927.6(7)
_computing_cell_refinement 'MSC/AFC Diffractometer Control Software'
_computing_data_collection
; MSC/AFC Diffractometer Control Software (Molecular Structure
Corporation, 1993)
;
_computing_data_reduction 'TEXSAN: PROCESS (MSC, 1992)'
_computing_publication_material 'TEXSAN: FINISH (MSC)'
_computing_structure_refinement 'TEXSAN: LS (MSC)'
_computing_structure_solution 'DIRDIF92 (PATTY; Beurskins et al, 1992)'
_diffrn_ambient_temperature 23.0
_diffrn_measurement_device AFC5R
_diffrn_measurement_method '\w/2\q scans'
_diffrn_radiation_monochromator graphite
_diffrn_radiation_source 'Rigaku rotating anode'
_diffrn_radiation_type 'Mo K\a'
_diffrn_radiation_wavelength 0.71069
_diffrn_reflns_av_R_equivalents 0.022
_diffrn_reflns_limit_h_max 21
_diffrn_reflns_limit_h_min -22
_diffrn_reflns_limit_k_max 21
_diffrn_reflns_limit_k_min 0
_diffrn_reflns_limit_l_max 17
_diffrn_reflns_limit_l_min 0
_diffrn_reflns_number 9196
_diffrn_reflns_theta_max 30
_diffrn_reflns_theta_min 2.5
_diffrn_standards_decay_% -0.22
_diffrn_standards_interval_count 150
_diffrn_standards_number 3
_exptl_absorpt_coefficient_mu 2.33
_exptl_absorpt_correction_T_max 1.000
_exptl_absorpt_correction_T_min 0.487
_exptl_absorpt_correction_type '\y scans(North,Phillips & Mathews,1968)'
_exptl_absorpt_process_details psi-scan
_exptl_crystal_colour colourless
_exptl_crystal_density_diffrn 1.691
_exptl_crystal_description plate
_exptl_crystal_F_000 1484.00
_exptl_crystal_size_max 0.35
_exptl_crystal_size_mid 0.20
_exptl_crystal_size_min 0.08
_refine_diff_density_max 1.34
_refine_diff_density_min -1.14
_refine_ls_extinction_method none
_refine_ls_goodness_of_fit_obs 2.248
_refine_ls_hydrogen_treatment 'H atoms: not located'
_refine_ls_matrix_type full
_refine_ls_number_constraints 5
_refine_ls_number_parameters 359
_refine_ls_number_reflns 4915
_refine_ls_number_restraints 0
_refine_ls_R_factor_obs 0.049
_refine_ls_shift/esd_max 0.828
_refine_ls_shift/esd_mean 0.026
_refine_ls_structure_factor_coef F
_refine_ls_weighting_details w=1/\s^2^(F)
_refine_ls_weighting_scheme calc
_refine_ls_wR_factor_obs 0.043
_reflns_number_observed 4915
_reflns_number_total 8838
_reflns_observed_criterion >3sigma(I)
_cod_data_source_file ta1110.cif
_cod_data_source_block SmCl2(tpen)(ClO4)
_cod_depositor_comments
;
The following automatic conversions were performed:

'_refine_ls_weighting_scheme' value 'w=1/\s^2^(F)' was changed to
'calc'. New tag '_refine_ls_weighting_details' was created. The value
of the new tag was set to 'w=1/\s^2^(F)'.

Automatic conversion script
Id: cif_fix_values 3143 2015-03-26 13:38:13Z robertas 
;
_cod_original_cell_volume 2927.5(7)
_cod_original_sg_symbol_H-M 'P 21/a'
_cod_database_code 2005903

loop_
_symmetry_equiv_pos_as_xyz
'   +x,   +y,   +z'
'1/2-x,1/2+y,   -z'
'   -x,   -y,   -z'
'1/2+x,1/2-y,   +z'

loop_
_atom_site_aniso_label
_atom_site_aniso_U_11
_atom_site_aniso_U_22
_atom_site_aniso_U_33
_atom_site_aniso_U_12
_atom_site_aniso_U_13
_atom_site_aniso_U_23
Sm 0.0309(2) 0.0305(2) 0.0349(2) 0.0030(2) 0.01040(10) -0.0001(2)
Cl(1) 0.0480(10) 0.0420(10) 0.059(2) 0.0159(9) 0.0210(10) 0.0100(10)
Cl(2) 0.0550(10) 0.064(2) 0.072(2) -0.0220(10) 0.0280(10) -0.0130(10)
Cl(3) 0.0530(10) 0.075(2) 0.054(2) 0.0010(10) 0.0160(10) 0.0060(10)
O(4) 0.056(4) 0.137(6) 0.049(5) 0.031(4) 0.009(4) -0.004(4)
N(1) 0.034(4) 0.039(4) 0.040(4) 0.003(3) 0.013(3) -0.007(3)
N(2) 0.035(4) 0.037(4) 0.043(4) 0.011(3) 0.000(3) -0.004(3)
N(11) 0.049(4) 0.035(4) 0.036(4) -0.008(3) 0.008(3) -0.001(3)
N(21) 0.041(4) 0.046(4) 0.044(5) -0.005(3) 0.019(4) -0.010(3)
N(31) 0.045(4) 0.046(4) 0.044(5) -0.001(3) 0.014(4) 0.011(3)
N(41) 0.046(4) 0.044(4) 0.041(4) -0.007(3) 0.010(4) -0.006(3)
C(1) 0.051(5) 0.049(5) 0.050(6) 0.009(4) 0.034(5) 0.010(4)
C(2) 0.040(5) 0.042(5) 0.055(6) 0.004(4) 0.010(5) -0.014(4)
C(3) 0.060(6) 0.042(5) 0.050(6) 0.009(4) 0.021(5) 0.011(4)
C(4) 0.034(5) 0.065(6) 0.075(8) 0.015(4) -0.013(5) -0.027(5)
C(5) 0.026(4) 0.052(5) 0.060(6) 0.008(4) 0.013(4) -0.006(5)
C(6) 0.044(5) 0.048(5) 0.049(6) 0.019(4) 0.011(4) -0.005(4)
C(12) 0.081(7) 0.036(5) 0.061(6) -0.018(5) 0.045(6) -0.015(5)
C(13) 0.103(9) 0.051(6) 0.040(6) -0.012(5) 0.026(6) 0.000(5)
C(14) 0.124(10) 0.055(7) 0.045(6) -0.010(6) 0.019(7) -0.002(5)
C(15) 0.099(9) 0.047(6) 0.037(6) -0.013(5) -0.001(6) 0.002(5)
C(16) 0.059(6) 0.037(5) 0.049(6) -0.004(4) -0.006(5) -0.002(4)
C(22) 0.051(5) 0.030(4) 0.050(6) -0.009(4) 0.017(5) -0.002(4)
C(23) 0.059(6) 0.062(6) 0.062(7) -0.012(5) -0.004(6) -0.018(5)
C(24) 0.053(7) 0.092(9) 0.110(10) -0.012(6) -0.001(7) -0.025(8)
C(25) 0.059(7) 0.070(7) 0.110(10) -0.016(6) 0.022(7) -0.035(7)
C(26) 0.034(5) 0.050(5) 0.096(9) -0.014(4) 0.021(5) -0.008(5)
C(32) 0.043(5) 0.039(5) 0.037(5) -0.008(4) 0.002(4) 0.006(4)
C(33) 0.060(6) 0.054(6) 0.042(6) -0.016(5) 0.010(5) 0.002(5)
C(34) 0.070(7) 0.073(7) 0.054(7) -0.015(6) 0.015(6) -0.001(6)
C(35) 0.072(7) 0.075(7) 0.075(8) -0.007(6) 0.038(7) 0.011(6)
C(36) 0.051(6) 0.073(7) 0.080(8) 0.009(5) 0.034(6) 0.002(6)
C(42) 0.036(5) 0.050(6) 0.054(6) -0.008(4) 0.009(4) 0.001(4)
C(43) 0.044(5) 0.069(6) 0.043(5) -0.013(5) 0.004(4) -0.003(5)
C(44) 0.059(6) 0.076(7) 0.044(6) -0.012(6) 0.010(5) -0.005(6)
C(45) 0.075(7) 0.070(7) 0.049(7) -0.013(6) 0.019(6) -0.017(5)
C(46) 0.066(6) 0.042(5) 0.057(7) -0.004(4) 0.024(5) -0.009(4)

loop_
_atom_site_label
_atom_site_occupancy
_atom_site_fract_x
_atom_site_fract_y
_atom_site_fract_z
_atom_site_U_iso_or_equiv
_atom_site_thermal_displace_type
_atom_site_calc_flag
Sm 1.00 0.23345(3) 0.21658(2) 0.04975(4) 0.03175(9) Uani d
Cl(1) 1.00 0.1087(1) 0.3340(1) 0.0467(2) 0.0483(7) Uani d
Cl(2) 1.00 0.3578(2) 0.3354(2) 0.0451(2) 0.0611(8) Uani d
Cl(3) 1.00 0.6160(2) 0.0024(2) 0.3725(2) 0.0599(8) Uani d
O(1) 0.63(1) 0.6069(7) 0.0988(7) 0.3530(10) 0.073(4) Uiso d
O(2) 0.63(1) 0.5562(8) -0.0398(8) 0.289(1) 0.084(4) Uiso d
O(3) 0.63(1) 0.5940(8) -0.0080(9) 0.477(1) 0.097(5) Uiso d
O(4) 1.00 0.7057(4) -0.0206(5) 0.3839(5) 0.081(3) Uani d
O(5) 0.37(1) 0.603(2) 0.049(2) 0.450(2) 0.13(1) Uiso d
O(6) 0.37(1) 0.588(1) 0.034(2) 0.256(2) 0.116(8) Uiso d
O(7) 0.37(1) 0.570(1) -0.080(2) 0.358(2) 0.110(8) Uiso d
N(1) 1.00 0.3049(4) 0.1197(4) -0.0754(5) 0.037(2) Uani d
N(2) 1.00 0.3257(4) 0.0852(4) 0.1584(5) 0.040(2) Uani d
N(11) 1.00 0.1951(4) 0.2592(4) -0.1624(5) 0.041(2) Uani d
N(21) 1.00 0.1266(4) 0.1044(4) -0.0653(6) 0.042(2) Uani d
N(31) 1.00 0.1575(4) 0.1422(4) 0.1952(6) 0.045(2) Uani d
N(41) 1.00 0.3097(4) 0.2534(4) 0.2548(6) 0.044(2) Uani d
C(1) 1.00 0.3337(5) 0.1808(5) -0.1531(7) 0.046(3) Uani d
C(2) 1.00 0.2473(5) 0.0470(5) -0.1380(7) 0.046(3) Uani d
C(3) 1.00 0.2670(6) 0.0270(5) 0.2061(7) 0.050(3) Uani d
C(4) 1.00 0.3996(5) 0.1222(6) 0.2441(8) 0.063(3) Uani d
C(5) 1.00 0.3871(5) 0.0801(5) -0.0047(7) 0.046(3) Uani d
C(6) 1.00 0.3670(5) 0.0261(5) 0.0881(7) 0.047(3) Uani d
C(12) 1.00 0.2551(6) 0.2293(5) -0.2183(8) 0.054(3) Uani d
C(13) 1.00 0.2419(7) 0.2471(6) -0.3281(8) 0.064(3) Uani d
C(14) 1.00 0.1678(8) 0.2969(6) -0.3840(8) 0.075(4) Uani d
C(15) 1.00 0.1072(7) 0.3274(6) -0.3276(8) 0.064(3) Uani d
C(16) 1.00 0.1224(6) 0.3055(5) -0.2160(7) 0.052(3) Uani d
C(22) 1.00 0.1502(5) 0.0651(5) -0.1478(7) 0.043(3) Uani d
C(23) 1.00 0.0879(6) 0.0366(6) -0.2414(8) 0.064(3) Uani d
C(24) 1.00 -0.0013(7) 0.0492(7) -0.245(1) 0.090(4) Uani d
C(25) 1.00 -0.0251(7) 0.0883(7) -0.158(1) 0.081(4) Uani d
C(26) 1.00 0.0403(5) 0.1134(5) -0.0671(9) 0.059(3) Uani d
C(32) 1.00 0.2088(5) 0.0789(5) 0.2579(7) 0.041(2) Uani d
C(33) 1.00 0.2044(6) 0.0627(6) 0.3651(8) 0.052(3) Uani d
C(34) 1.00 0.1459(7) 0.1093(7) 0.4066(8) 0.066(4) Uani d
C(35) 1.00 0.0911(7) 0.1694(7) 0.3410(9) 0.071(4) Uani d
C(36) 1.00 0.0980(6) 0.1857(6) 0.2350(9) 0.065(4) Uani d
C(42) 1.00 0.3725(5) 0.1958(5) 0.3102(7) 0.047(3) Uani d
C(43) 1.00 0.4129(5) 0.2061(6) 0.4193(7) 0.053(3) Uani d
C(44) 1.00 0.3897(6) 0.2789(7) 0.4733(7) 0.060(3) Uani d
C(45) 1.00 0.3252(7) 0.3376(6) 0.4193(8) 0.064(3) Uani d
C(46) 1.00 0.2854(6) 0.3228(5) 0.3078(8) 0.053(3) Uani d

loop_
_atom_type_symbol
_atom_type_scat_dispersion_real
_atom_type_scat_dispersion_imag
_atom_type_scat_source
C 0.003 0.002 'International Tables'
H 0.000 0.000 'International Tables'
O 0.011 0.006 'International Tables'
N 0.006 0.003 'International Tables'
Sm -0.164 3.442 'International Tables'
Cl 0.148 0.159 'International Tables'

loop_
_geom_angle_atom_site_label_1
_geom_angle_atom_site_label_2
_geom_angle_atom_site_label_3
_geom_angle_site_symmetry_1
_geom_angle_site_symmetry_2
_geom_angle_site_symmetry_3
_geom_angle
_geom_angle_publ_flag
Cl(1) Sm Cl(2) 1_555 1_555 1_555 95.64(6) yes
Cl(1) Sm N(1) 1_555 1_555 1_555 143.30(10) yes
Cl(1) Sm N(2) 1_555 1_555 1_555 145.5(2) yes
Cl(1) Sm N(11) 1_555 1_555 1_555 81.30(10) yes
Cl(1) Sm N(21) 1_555 1_555 1_555 93.2(2) yes
Cl(1) Sm N(31) 1_555 1_555 1_555 80.1(2) yes
Cl(1) Sm N(41) 1_555 1_555 1_555 91.3(2) yes
Cl(2) Sm N(1) 1_555 1_555 1_555 85.90(10) yes
Cl(2) Sm N(2) 1_555 1_555 1_555 101.9(2) yes
Cl(2) Sm N(11) 1_555 1_555 1_555 78.10(10) yes
Cl(2) Sm N(21) 1_555 1_555 1_555 144.2(2) yes
Cl(2) Sm N(31) 1_555 1_555 1_555 139.0(2) yes
Cl(2) Sm N(41) 1_555 1_555 1_555 74.10(10) yes
N(1) Sm N(2) 1_555 1_555 1_555 68.2(2) yes
N(1) Sm N(11) 1_555 1_555 1_555 63.1(2) yes
N(1) Sm N(21) 1_555 1_555 1_555 67.0(2) yes
N(1) Sm N(31) 1_555 1_555 1_555 121.3(2) yes
N(1) Sm N(41) 1_555 1_555 1_555 123.9(2) yes
N(2) Sm N(11) 1_555 1_555 1_555 131.2(2) yes
N(2) Sm N(21) 1_555 1_555 1_555 89.7(2) yes
N(2) Sm N(31) 1_555 1_555 1_555 67.1(2) yes
N(2) Sm N(41) 1_555 1_555 1_555 65.8(2) yes
N(11) Sm N(21) 1_555 1_555 1_555 69.0(2) yes
N(11) Sm N(31) 1_555 1_555 1_555 139.7(2) yes
N(11) Sm N(41) 1_555 1_555 1_555 150.4(2) yes
N(21) Sm N(31) 1_555 1_555 1_555 76.7(2) yes
N(21) Sm N(41) 1_555 1_555 1_555 140.3(2) yes
N(31) Sm N(41) 1_555 1_555 1_555 65.3(2) yes
O(1) Cl(3) O(2) 1_555 1_555 1_555 107.9(7) no
O(1) Cl(3) O(3) 1_555 1_555 1_555 102.8(7) no
O(1) Cl(3) O(4) 1_555 1_555 1_555 107.9(5) no
O(1) Cl(3) O(5) 1_555 1_555 1_555 63.0(10) no
O(1) Cl(3) O(6) 1_555 1_555 1_555 62.3(9) no
O(1) Cl(3) O(7) 1_555 1_555 1_555 144.0(10) no
O(2) Cl(3) O(3) 1_555 1_555 1_555 111.9(8) no
O(2) Cl(3) O(4) 1_555 1_555 1_555 115.5(6) no
O(2) Cl(3) O(5) 1_555 1_555 1_555 129.0(10) no
O(2) Cl(3) O(6) 1_555 1_555 1_555 54.6(8) no
O(2) Cl(3) O(7) 1_555 1_555 1_555 43.6(9) no
O(3) Cl(3) O(4) 1_555 1_555 1_555 110.0(6) no
O(3) Cl(3) O(5) 1_555 1_555 1_555 40.0(10) no
O(3) Cl(3) O(6) 1_555 1_555 1_555 147.7(10) no
O(3) Cl(3) O(7) 1_555 1_555 1_555 78.0(10) no
O(4) Cl(3) O(5) 1_555 1_555 1_555 114.0(10) no
O(4) Cl(3) O(6) 1_555 1_555 1_555 102.0(9) no
O(4) Cl(3) O(7) 1_555 1_555 1_555 104.8(10) no
O(5) Cl(3) O(6) 1_555 1_555 1_555 121.0(10) no
O(5) Cl(3) O(7) 1_555 1_555 1_555 114.0(10) no
O(6) Cl(3) O(7) 1_555 1_555 1_555 97.0(10) no
Sm N(1) C(1) 1_555 1_555 1_555 107.7(4) no
Sm N(1) C(2) 1_555 1_555 1_555 115.4(4) no
Sm N(1) C(5) 1_555 1_555 1_555 107.6(5) no
C(1) N(1) C(2) 1_555 1_555 1_555 110.1(6) no
C(1) N(1) C(5) 1_555 1_555 1_555 106.0(6) no
C(2) N(1) C(5) 1_555 1_555 1_555 109.6(6) no
Sm N(2) C(3) 1_555 1_555 1_555 109.5(4) no
Sm N(2) C(4) 1_555 1_555 1_555 108.9(5) no
Sm N(2) C(6) 1_555 1_555 1_555 113.5(5) no
C(3) N(2) C(4) 1_555 1_555 1_555 111.9(7) no
C(3) N(2) C(6) 1_555 1_555 1_555 107.0(6) no
C(4) N(2) C(6) 1_555 1_555 1_555 106.0(6) no
Sm N(11) C(12) 1_555 1_555 1_555 115.1(5) no
C(12) N(11) C(16) 1_555 1_555 1_555 120.4(8) no
Sm N(21) C(22) 1_555 1_555 1_555 117.6(5) no
Sm N(21) C(26) 1_555 1_555 1_555 116.9(5) no
C(22) N(21) C(26) 1_555 1_555 1_555 120.6(8) no
Sm N(31) C(32) 1_555 1_555 1_555 112.9(5) no
Sm N(31) C(36) 1_555 1_555 1_555 122.0(6) no
C(32) N(31) C(36) 1_555 1_555 1_555 119.3(8) no
Sm N(41) C(42) 1_555 1_555 1_555 117.4(5) no
Sm N(41) C(46) 1_555 1_555 1_555 122.6(6) no
C(42) N(41) C(46) 1_555 1_555 1_555 119.9(8) no
N(1) C(1) C(12) 1_555 1_555 1_555 108.4(6) no
N(1) C(2) C(22) 1_555 1_555 1_555 111.5(6) no
N(2) C(3) C(32) 1_555 1_555 1_555 112.5(6) no
N(2) C(4) C(42) 1_555 1_555 1_555 113.6(6) no
N(1) C(5) C(6) 1_555 1_555 1_555 110.6(6) no
N(2) C(6) C(5) 1_555 1_555 1_555 110.0(7) no
N(11) C(12) C(1) 1_555 1_555 1_555 117.0(8) no
N(11) C(12) C(13) 1_555 1_555 1_555 120.2(9) no
C(1) C(12) C(13) 1_555 1_555 1_555 122.8(9) no
C(12) C(13) C(14) 1_555 1_555 1_555 119.9(10) no
C(13) C(14) C(15) 1_555 1_555 1_555 120.0(9) no
C(14) C(15) C(16) 1_555 1_555 1_555 118.0(9) no
N(11) C(16) C(15) 1_555 1_555 1_555 121.5(9) no
N(21) C(22) C(2) 1_555 1_555 1_555 119.4(7) no
N(21) C(22) C(23) 1_555 1_555 1_555 121.6(8) no
C(2) C(22) C(23) 1_555 1_555 1_555 119.0(8) no
C(22) C(23) C(24) 1_555 1_555 1_555 117.8(10) no
C(23) C(24) C(25) 1_555 1_555 1_555 120.0(10) no
C(24) C(25) C(26) 1_555 1_555 1_555 118.8(10) no
N(21) C(26) C(25) 1_555 1_555 1_555 121.0(9) no
N(31) C(32) C(3) 1_555 1_555 1_555 117.0(7) no
N(31) C(32) C(33) 1_555 1_555 1_555 121.1(8) no
C(3) C(32) C(33) 1_555 1_555 1_555 121.8(8) no
C(32) C(33) C(34) 1_555 1_555 1_555 119.3(9) no
C(33) C(34) C(35) 1_555 1_555 1_555 119.2(10) no
C(34) C(35) C(36) 1_555 1_555 1_555 120.3(10) no
N(31) C(36) C(35) 1_555 1_555 1_555 120.6(9) no
N(2) C(42) C(46) 1_555 1_555 1_555 118.4(4) no
N(41) C(42) C(4) 1_555 1_555 1_555 116.9(8) no
N(41) C(42) C(43) 1_555 1_555 1_555 122.1(8) no
C(4) C(42) C(43) 1_555 1_555 1_555 120.9(8) no
C(42) C(43) C(44) 1_555 1_555 1_555 118.1(8) no
C(43) C(44) C(45) 1_555 1_555 1_555 120.9(8) no
C(44) C(45) C(46) 1_555 1_555 1_555 118.3(9) no
N(41) C(46) C(45) 1_555 1_555 1_555 120.7(9) no

loop_
_geom_bond_atom_site_label_1
_geom_bond_atom_site_label_2
_geom_bond_site_symmetry_1
_geom_bond_site_symmetry_2
_geom_bond_distance
_geom_bond_publ_flag
Sm Cl(1) 1_555 1_555 2.645(2) yes
Sm Cl(2) 1_555 1_555 2.673(2) yes
Sm N(1) 1_555 1_555 2.619(6) yes
Sm N(2) 1_555 1_555 2.634(6) yes
Sm N(11) 1_555 1_555 2.680(6) yes
Sm N(21) 1_555 1_555 2.566(6) yes
Sm N(31) 1_555 1_555 2.692(7) yes
Sm N(41) 1_555 1_555 2.630(7) yes
Cl(3) O(1) 1_555 1_555 1.480(10) no
Cl(3) O(2) 1_555 1_555 1.380(10) no
Cl(3) O(3) 1_555 1_555 1.460(10) no
Cl(3) O(4) 1_555 1_555 1.429(6) no
Cl(3) O(5) 1_555 1_555 1.27(3) no
Cl(3) O(6) 1_555 1_555 1.50(2) no
Cl(3) O(7) 1_555 1_555 1.43(2) no
O(1) O(2) 1_555 1_555 2.31(2) no
O(1) O(3) 1_555 1_555 2.30(2) no
O(1) O(4) 1_555 1_555 2.350(10) no
O(1) O(5) 1_555 1_555 1.45(3) no
O(1) O(6) 1_555 1_555 1.54(2) no
O(1) O(7) 1_555 1_555 2.77(3) no
O(2) O(3) 1_555 1_555 2.36(2) no
O(2) O(4) 1_555 1_555 2.380(10) no
O(2) O(5) 1_555 1_555 2.40(3) no
O(2) O(6) 1_555 1_555 1.33(2) no
O(2) O(7) 1_555 1_555 1.04(2) no
O(3) O(4) 1_555 1_555 2.370(10) no
O(3) O(5) 1_555 1_555 0.95(3) no
O(3) O(6) 1_555 1_555 2.85(3) no
O(3) O(7) 1_555 1_555 1.82(3) no
O(4) O(5) 1_555 1_555 2.27(3) no
O(4) O(6) 1_555 1_555 2.28(2) no
O(4) O(7) 1_555 1_555 2.27(2) no
O(5) O(6) 1_555 1_555 2.42(4) no
O(5) O(7) 1_555 1_555 2.27(4) no
O(6) O(7) 1_555 1_555 2.21(3) no
N(1) C(1) 1_555 1_555 1.503(9) no
N(1) C(2) 1_555 1_555 1.515(9) no
N(1) C(5) 1_555 1_555 1.500(9) no
N(2) C(3) 1_555 1_555 1.514(10) no
N(2) C(4) 1_555 1_555 1.485(9) no
N(2) C(6) 1_555 1_555 1.521(9) no
N(11) C(12) 1_555 1_555 1.397(9) no
N(11) C(16) 1_555 1_555 1.367(9) no
N(21) C(22) 1_555 1_555 1.337(10) no
N(21) C(26) 1_555 1_555 1.364(9) no
N(31) C(32) 1_555 1_555 1.368(9) no
N(31) C(36) 1_555 1_555 1.350(10) no
N(41) C(42) 1_555 1_555 1.370(9) no
N(41) C(46) 1_555 1_555 1.353(9) no
C(1) C(12) 1_555 1_555 1.500(10) no
C(2) C(22) 1_555 1_555 1.530(10) no
C(3) C(32) 1_555 1_555 1.480(10) no
C(4) C(42) 1_555 1_555 1.520(10) no
C(5) C(6) 1_555 1_555 1.530(10) no
C(12) C(13) 1_555 1_555 1.380(10) no
C(13) C(14) 1_555 1_555 1.420(10) no
C(14) C(15) 1_555 1_555 1.410(10) no
C(15) C(16) 1_555 1_555 1.410(10) no
C(22) C(23) 1_555 1_555 1.400(10) no
C(23) C(24) 1_555 1_555 1.410(10) no
C(24) C(25) 1_555 1_555 1.390(10) no
C(25) C(26) 1_555 1_555 1.390(10) no
C(32) C(33) 1_555 1_555 1.400(10) no
C(33) C(34) 1_555 1_555 1.370(10) no
C(34) C(35) 1_555 1_555 1.380(10) no
C(35) C(36) 1_555 1_555 1.400(10) no
C(42) C(43) 1_555 1_555 1.380(10) no
C(43) C(44) 1_555 1_555 1.390(10) no
C(44) C(45) 1_555 1_555 1.390(10) no
C(45) C(46) 1_555 1_555 1.410(10) no
